data_7108933
loop_
_publ_author_name
'Sangram S. Kale'
'Gowri Priya'
'Amol S. Kotmale'
'Rupesh L. Gawade'
'Vedavati G. Puranik'
'P. R. Rajamohanan'
'Gangadhar J. Sanjayan'

_publ_section_title
;
 Orthanilic acid-promoted reverse turn formation in peptides
;
_journal_issue 22
_journal_name_full 'Chemical communications (Cambridge, England)'
_journal_page_first 2222
_journal_page_last 2224
_journal_paper_doi 10.1039/c3cc40522b
_journal_volume 49
_journal_year 2013
_chemical_formula_moiety 'C17 H27 N3 O5 S'
_chemical_formula_sum 'C17 H27 N3 O5 S'
_chemical_formula_weight 385.48
_chemical_melting_point 401.1(10)
_chemical_name_common foldamers
_chemical_name_systematic
;
?
;
_space_group_IT_number 43
_symmetry_cell_setting orthorhombic
_symmetry_space_group_name_Hall 'F 2 -2d'
_symmetry_space_group_name_H-M 'F d d 2'
_atom_sites_solution_hydrogens geom
_atom_sites_solution_primary direct
_atom_sites_solution_secondary difmap
_audit_creation_method SHELXL-97
_cell_angle_alpha 90.00
_cell_angle_beta 90.00
_cell_angle_gamma 90.00
_cell_formula_units_Z 16
_cell_length_a 29.2950(3)
_cell_length_b 46.5380(5)
_cell_length_c 5.7943(1)
_cell_measurement_reflns_used 6352
_cell_measurement_temperature 296(2)
_cell_measurement_theta_max 22.30
_cell_measurement_theta_min 2.24
_cell_volume 7899.55(18)
_computing_cell_refinement 'Bruker SAINT'
_computing_data_collection 'Bruker APEX2'
_computing_data_reduction 'Bruker SAINT'
_computing_molecular_graphics 'Bruker SHELXTL PyMOL and PLATON'
_computing_publication_material 'Bruker SHELXTL'
_computing_structure_refinement 'SHELXL-97 (Sheldrick, 2008)'
_computing_structure_solution 'SHELXS-97 (Sheldrick, 2008)'
_diffrn_ambient_temperature 296(2)
_diffrn_measured_fraction_theta_full 0.997
_diffrn_measured_fraction_theta_max 0.997
_diffrn_measurement_device_type 'Bruker APEX-II CCD'
_diffrn_measurement_method '\f and \w scans'
_diffrn_radiation_monochromator graphite
_diffrn_radiation_source 'fine-focus sealed tube'
_diffrn_radiation_type MoK\a
_diffrn_radiation_wavelength 0.71073
_diffrn_reflns_av_R_equivalents 0.1156
_diffrn_reflns_av_sigmaI/netI 0.0614
_diffrn_reflns_limit_h_max 34
_diffrn_reflns_limit_h_min -34
_diffrn_reflns_limit_k_max 54
_diffrn_reflns_limit_k_min -54
_diffrn_reflns_limit_l_max 6
_diffrn_reflns_limit_l_min -6
_diffrn_reflns_number 24244
_diffrn_reflns_theta_full 25.00
_diffrn_reflns_theta_max 25.00
_diffrn_reflns_theta_min 2.24
_exptl_absorpt_coefficient_mu 0.196
_exptl_absorpt_correction_T_max 0.9895
_exptl_absorpt_correction_T_min 0.9222
_exptl_absorpt_correction_type multi-scan
_exptl_absorpt_process_details 'Bruker SADABS'
_exptl_crystal_colour colourless
_exptl_crystal_density_diffrn 1.296
_exptl_crystal_density_method 'not measured'
_exptl_crystal_description needle
_exptl_crystal_F_000 3296
_exptl_crystal_size_max 0.42
_exptl_crystal_size_mid 0.10
_exptl_crystal_size_min 0.05
_refine_diff_density_max 0.692
_refine_diff_density_min -0.432
_refine_diff_density_rms 0.093
_refine_ls_abs_structure_details 'Flack H D (1983), Acta Cryst. A39, 876-881'
_refine_ls_abs_structure_Flack -0.12(17)
_refine_ls_extinction_method none
_refine_ls_goodness_of_fit_ref 1.157
_refine_ls_hydrogen_treatment riding
_refine_ls_matrix_type full
_refine_ls_number_parameters 256
_refine_ls_number_reflns 3477
_refine_ls_number_restraints 5
_refine_ls_restrained_S_all 1.194
_refine_ls_R_factor_all 0.0856
_refine_ls_R_factor_gt 0.0748
_refine_ls_shift/su_max 0.000
_refine_ls_shift/su_mean 0.000
_refine_ls_structure_factor_coef Fsqd
_refine_ls_weighting_details 'calc w=1/[\s^2^(Fo^2^)+(0.1070P)^2^+23.5848P] where P=(Fo^2^+2Fc^2^)/3'
_refine_ls_weighting_scheme calc
_refine_ls_wR_factor_gt 0.1906
_refine_ls_wR_factor_ref 0.1972
_reflns_number_gt 2976
_reflns_number_total 3477
_reflns_threshold_expression >2sigma(I)
_cod_data_source_file c3cc40522b.txt
_cod_data_source_block C17H27N3O5Scompound4
_cod_depositor_comments
;
The following automatic conversions were performed:

'_chemical_melting_point' value '127-129degree centigrade' was
changed to '401.1(10)' - it was converted from degrees Celsius(C) to
Kelvins(K), the average value was taken and precision was estimated.

Automatic conversion script
Id: cif_fix_values 1715 2011-07-08 13:25:40Z adriana 
;
_cod_original_sg_symbol_H-M Fdd2
_cod_database_code 7108933

loop_
_symmetry_equiv_pos_as_xyz
'x, y, z'
'-x, -y, z'
'-x+1/4, y+1/4, z+1/4'
'x+3/4, -y+3/4, z+1/4'
'x, y+1/2, z+1/2'
'-x, -y+1/2, z+1/2'
'-x+1/4, y+3/4, z+3/4'
'x+3/4, -y+5/4, z+3/4'
'x+1/2, y, z+1/2'
'-x+1/2, -y, z+1/2'
'-x+3/4, y+1/4, z+3/4'
'x+5/4, -y+3/4, z+3/4'
'x+1/2, y+1/2, z'
'-x+1/2, -y+1/2, z'
'-x+3/4, y+3/4, z+1/4'
'x+5/4, -y+5/4, z+1/4'

loop_
_atom_site_label
_atom_site_type_symbol
_atom_site_fract_x
_atom_site_fract_y
_atom_site_fract_z
_atom_site_U_iso_or_equiv
_atom_site_adp_type
_atom_site_occupancy
_atom_site_symmetry_multiplicity
_atom_site_calc_flag
_atom_site_refinement_flags
_atom_site_disorder_assembly
_atom_site_disorder_group
C24' C 0.5307(6) 0.4541(5) 0.912(3) 0.049(5) Uani 0.50 1 d PD A 2
C23' C 0.5056(3) 0.4367(2) 0.5672(18) 0.037(2) Uani 0.55 1 d PD A 2
C23 C 0.5297(5) 0.4780(3) 0.523(2) 0.045(3) Uani 0.45 1 d PD A 1
S1 S 0.61437(5) 0.39814(3) 0.3400(2) 0.0317(3) Uani 1 1 d . . .
O1 O 0.67088(13) 0.52749(8) 0.1698(10) 0.0490(13) Uani 1 1 d . . .
O2 O 0.64411(12) 0.48147(8) 0.1994(10) 0.0456(11) Uani 1 1 d . . .
O3 O 0.74652(14) 0.45738(8) 0.3234(10) 0.0476(11) Uani 1 1 d . . .
O4 O 0.58196(15) 0.38009(9) 0.4508(8) 0.0481(11) Uani 1 1 d . . .
O5 O 0.61916(13) 0.39678(8) 0.0919(7) 0.0373(9) Uani 1 1 d . . .
N1 N 0.70655(15) 0.49274(9) -0.0136(12) 0.0459(14) Uani 1 1 d . . .
H1 H 0.7228 0.5060 -0.0756 0.055 Uiso 1 1 d R . .
N2 N 0.70667(15) 0.42043(8) 0.1744(8) 0.0278(10) Uani 1 1 d . . .
H2 H 0.6934 0.4139 0.0529 0.033 Uiso 1 1 d R . .
N3 N 0.60291(14) 0.43067(10) 0.3951(8) 0.0320(11) Uani 1 1 d . . .
H3 H 0.6033 0.4433 0.2870 0.038 Uiso 1 1 d R . .
C1 C 0.67173(18) 0.49957(11) 0.1300(13) 0.0438(16) Uani 1 1 d . . .
C2 C 0.71654(17) 0.46279(10) -0.0609(12) 0.0365(14) Uani 1 1 d . . .
H2A H 0.7434 0.4614 -0.1583 0.044 Uiso 1 1 calc R . .
H2B H 0.6911 0.4541 -0.1421 0.044 Uiso 1 1 calc R . .
C3 C 0.72494(17) 0.44684(10) 0.1670(11) 0.0312(13) Uani 1 1 d . . .
C4 C 0.70867(17) 0.40262(9) 0.3757(10) 0.0287(12) Uani 1 1 d . . .
C5 C 0.66807(18) 0.39038(11) 0.4595(10) 0.0313(12) Uani 1 1 d . . .
C6 C 0.6698(2) 0.37261(11) 0.6570(10) 0.0402(15) Uani 1 1 d . . .
H6 H 0.6432 0.3646 0.7166 0.048 Uiso 1 1 calc R . .
C7 C 0.7110(2) 0.36724(12) 0.7598(12) 0.0457(16) Uani 1 1 d . . .
H7 H 0.7122 0.3551 0.8869 0.055 Uiso 1 1 calc R . .
C8 C 0.7511(2) 0.37959(13) 0.6786(13) 0.0509(18) Uani 1 1 d . . .
H8 H 0.7787 0.3764 0.7542 0.061 Uiso 1 1 calc R . .
C9 C 0.74945(18) 0.39679(11) 0.4821(12) 0.0409(15) Uani 1 1 d . . .
H9 H 0.7763 0.4044 0.4223 0.049 Uiso 1 1 calc R . .
C10 C 0.59164(17) 0.43904(12) 0.6382(10) 0.0328(12) Uani 1 1 d . A .
H10A H 0.6143 0.4526 0.6934 0.039 Uiso 1 1 calc R . .
H10B H 0.5930 0.4221 0.7359 0.039 Uiso 1 1 calc R . .
C11 C 0.54459(19) 0.45246(14) 0.6568(10) 0.0421(15) Uani 1 1 d D . .
C14 C 0.6348(2) 0.54050(14) 0.3151(18) 0.060(2) Uani 1 1 d . . .
C15 C 0.6357(3) 0.52786(17) 0.5539(19) 0.073(3) Uani 1 1 d . . .
H15A H 0.6281 0.5078 0.5462 0.110 Uiso 1 1 calc R . .
H15B H 0.6138 0.5376 0.6493 0.110 Uiso 1 1 calc R . .
H15C H 0.6656 0.5301 0.6188 0.110 Uiso 1 1 calc R . .
C16 C 0.5887(2) 0.53711(17) 0.1938(18) 0.071(3) Uani 1 1 d . . .
H16A H 0.5898 0.5463 0.0457 0.107 Uiso 1 1 calc R . .
H16B H 0.5652 0.5458 0.2859 0.107 Uiso 1 1 calc R . .
H16C H 0.5821 0.5171 0.1735 0.107 Uiso 1 1 calc R . .
C17 C 0.6491(2) 0.57166(14) 0.316(2) 0.086(4) Uani 1 1 d . . .
H17A H 0.6329 0.5817 0.4352 0.129 Uiso 1 1 calc R . .
H17B H 0.6420 0.5801 0.1689 0.129 Uiso 1 1 calc R . .
H17C H 0.6813 0.5730 0.3434 0.129 Uiso 1 1 calc R . .
C24 C 0.5423(7) 0.4662(4) 0.894(3) 0.051(5) Uani 0.50 1 d PD A 1

loop_
_atom_site_aniso_label
_atom_site_aniso_U_11
_atom_site_aniso_U_22
_atom_site_aniso_U_33
_atom_site_aniso_U_23
_atom_site_aniso_U_13
_atom_site_aniso_U_12
C24' 0.025(8) 0.095(16) 0.027(7) -0.025(9) 0.014(6) 0.002(8)
C23' 0.024(4) 0.068(7) 0.019(5) -0.009(5) -0.009(4) -0.003(4)
C23 0.041(7) 0.046(7) 0.047(9) -0.018(6) 0.005(6) 0.012(6)
S1 0.0323(6) 0.0360(7) 0.0269(6) -0.0081(6) 0.0125(6) -0.0166(5)
O1 0.0275(18) 0.0256(18) 0.094(4) 0.002(2) -0.001(2) 0.0042(15)
O2 0.0239(17) 0.0312(19) 0.082(3) -0.002(2) 0.012(2) -0.0024(15)
O3 0.042(2) 0.0235(18) 0.077(3) -0.003(2) -0.016(2) -0.0040(16)
O4 0.044(2) 0.053(2) 0.047(3) -0.006(2) 0.019(2) -0.0290(19)
O5 0.043(2) 0.043(2) 0.026(2) -0.0110(18) 0.0135(19) -0.0171(16)
N1 0.024(2) 0.024(2) 0.090(4) 0.019(3) 0.007(2) 0.0000(17)
N2 0.033(2) 0.0149(18) 0.035(2) -0.0022(17) 0.012(2) -0.0024(15)
N3 0.024(2) 0.050(3) 0.021(2) -0.0024(19) 0.0007(18) -0.0026(18)
C1 0.027(3) 0.028(3) 0.076(5) 0.010(3) 0.000(3) 0.000(2)
C2 0.023(2) 0.024(2) 0.062(4) 0.009(3) 0.006(3) -0.0042(19)
C3 0.025(2) 0.015(2) 0.053(4) 0.003(2) 0.011(3) 0.0027(18)
C4 0.035(3) 0.015(2) 0.037(3) -0.003(2) 0.016(2) 0.0006(18)
C5 0.036(3) 0.026(2) 0.032(3) -0.006(2) 0.015(2) 0.002(2)
C6 0.063(4) 0.020(2) 0.038(3) -0.001(2) 0.026(3) -0.003(2)
C7 0.059(4) 0.032(3) 0.046(4) 0.004(3) 0.014(3) 0.018(3)
C8 0.047(4) 0.042(3) 0.063(5) 0.013(3) 0.018(3) 0.024(3)
C9 0.026(3) 0.029(3) 0.067(5) 0.004(3) 0.014(3) 0.011(2)
C10 0.022(2) 0.049(3) 0.027(3) -0.014(2) 0.001(2) -0.001(2)
C11 0.027(3) 0.066(4) 0.033(3) -0.015(3) 0.003(2) 0.008(2)
C14 0.036(3) 0.036(3) 0.107(7) -0.008(4) -0.012(4) 0.013(3)
C15 0.063(4) 0.054(4) 0.104(8) -0.015(5) -0.017(5) 0.012(4)
C16 0.028(3) 0.074(5) 0.112(8) -0.007(5) 0.002(4) 0.014(3)
C17 0.045(4) 0.037(4) 0.176(11) -0.019(5) -0.021(5) 0.017(3)
C24 0.036(11) 0.063(12) 0.054(11) -0.017(9) -0.009(8) 0.004(7)

loop_
_atom_type_symbol
_atom_type_description
_atom_type_scat_dispersion_real
_atom_type_scat_dispersion_imag
_atom_type_scat_source
C C 0.0033 0.0016 'International Tables Vol C Tables 4.2.6.8 and 6.1.1.4'
H H 0.0000 0.0000 'International Tables Vol C Tables 4.2.6.8 and 6.1.1.4'
N N 0.0061 0.0033 'International Tables Vol C Tables 4.2.6.8 and 6.1.1.4'
O O 0.0106 0.0060 'International Tables Vol C Tables 4.2.6.8 and 6.1.1.4'
S S 0.1246 0.1234 'International Tables Vol C Tables 4.2.6.8 and 6.1.1.4'

loop_
_geom_angle_atom_site_label_1
_geom_angle_atom_site_label_2
_geom_angle_atom_site_label_3
_geom_angle
O4 S1 O5 119.2(3)
O4 S1 N3 109.4(3)
O5 S1 N3 105.3(2)
O4 S1 C5 107.4(3)
O5 S1 C5 107.2(3)
N3 S1 C5 107.9(2)
C1 O1 C14 121.0(5)
C1 N1 C2 119.6(4)
C1 N1 H1 120.4
C2 N1 H1 120.0
C3 N2 C4 122.7(5)
C3 N2 H2 118.5
C4 N2 H2 118.8
C10 N3 S1 119.0(4)
C10 N3 H3 120.7
S1 N3 H3 120.3
O2 C1 O1 127.0(6)
O2 C1 N1 122.2(5)
O1 C1 N1 110.7(5)
N1 C2 C3 109.5(5)
N1 C2 H2A 109.8
C3 C2 H2A 109.8
N1 C2 H2B 109.8
C3 C2 H2B 109.8
H2A C2 H2B 108.2
O3 C3 N2 123.8(6)
O3 C3 C2 122.2(4)
N2 C3 C2 114.0(5)
C9 C4 C5 120.1(5)
C9 C4 N2 121.1(5)
C5 C4 N2 118.8(5)
C4 C5 C6 119.2(5)
C4 C5 S1 122.6(4)
C6 C5 S1 118.1(4)
C7 C6 C5 119.3(5)
C7 C6 H6 120.3
C5 C6 H6 120.3
C6 C7 C8 121.5(6)
C6 C7 H7 119.2
C8 C7 H7 119.2
C7 C8 C9 118.9(6)
C7 C8 H8 120.5
C9 C8 H8 120.5
C4 C9 C8 120.8(5)
C4 C9 H9 119.6
C8 C9 H9 119.6
N3 C10 C11 112.0(4)
N3 C10 H10A 109.2
C11 C10 H10A 109.2
N3 C10 H10B 109.2
C11 C10 H10B 109.2
H10A C10 H10B 107.9
C23' C11 C23 89.3(8)
C23' C11 C10 118.6(6)
C23 C11 C10 124.1(7)
C23' C11 C24 120.2(9)
C23 C11 C24 96.9(11)
C10 C11 C24 106.2(9)
C23' C11 C24' 99.3(9)
C23 C11 C24' 112.6(11)
C10 C11 C24' 109.2(9)
C24 C11 C24' 25.2(8)
O1 C14 C15 110.6(5)
O1 C14 C17 101.3(6)
C15 C14 C17 111.7(8)
O1 C14 C16 109.0(7)
C15 C14 C16 113.4(7)
C17 C14 C16 110.1(6)
C14 C15 H15A 109.5
C14 C15 H15B 109.5
H15A C15 H15B 109.5
C14 C15 H15C 109.5
H15A C15 H15C 109.5
H15B C15 H15C 109.5
C14 C16 H16A 109.5
C14 C16 H16B 109.5
H16A C16 H16B 109.5
C14 C16 H16C 109.5
H16A C16 H16C 109.5
H16B C16 H16C 109.5
C14 C17 H17A 109.5
C14 C17 H17B 109.5
H17A C17 H17B 109.5
C14 C17 H17C 109.5
H17A C17 H17C 109.5
H17B C17 H17C 109.5

loop_
_geom_bond_atom_site_label_1
_geom_bond_atom_site_label_2
_geom_bond_distance
C24' C11 1.538(14)
C23' C11 1.453(10)
C23 C11 1.485(13)
S1 O4 1.421(4)
S1 O5 1.446(4)
S1 N3 1.583(5)
S1 C5 1.756(6)
O1 C1 1.320(7)
O1 C14 1.480(9)
O2 C1 1.235(7)
O3 C3 1.209(8)
N1 C1 1.354(9)
N1 C2 1.450(6)
N1 H1 0.8600
N2 C3 1.341(6)
N2 C4 1.432(7)
N2 H2 0.8600
N3 C10 1.498(7)
N3 H3 0.8600
C2 C3 1.535(9)
C2 H2A 0.9700
C2 H2B 0.9700
C4 C9 1.371(8)
C4 C5 1.405(7)
C5 C6 1.413(8)
C6 C7 1.369(10)
C6 H6 0.9300
C7 C8 1.391(9)
C7 H7 0.9300
C8 C9 1.393(9)
C8 H8 0.9300
C9 H9 0.9300
C10 C11 1.517(7)
C10 H10A 0.9700
C10 H10B 0.9700
C11 C24 1.518(15)
C14 C15 1.504(14)
C14 C17 1.509(9)
C14 C16 1.531(10)
C15 H15A 0.9600
C15 H15B 0.9600
C15 H15C 0.9600
C16 H16A 0.9600
C16 H16B 0.9600
C16 H16C 0.9600
C17 H17A 0.9600
C17 H17B 0.9600
C17 H17C 0.9600

loop_
_geom_torsion_atom_site_label_1
_geom_torsion_atom_site_label_2
_geom_torsion_atom_site_label_3
_geom_torsion_atom_site_label_4
_geom_torsion
O4 S1 N3 C10 45.4(4)
O5 S1 N3 C10 174.6(4)
C5 S1 N3 C10 -71.2(4)
C14 O1 C1 O2 1.3(11)
C14 O1 C1 N1 177.7(6)
C2 N1 C1 O2 -9.8(10)
C2 N1 C1 O1 173.7(6)
C1 N1 C2 C3 -55.9(7)
C4 N2 C3 O3 3.8(8)
C4 N2 C3 C2 -176.8(4)
N1 C2 C3 O3 -40.7(7)
N1 C2 C3 N2 139.8(4)
C3 N2 C4 C9 -53.3(7)
C3 N2 C4 C5 128.6(5)
C9 C4 C5 C6 1.4(7)
N2 C4 C5 C6 179.5(4)
C9 C4 C5 S1 177.1(4)
N2 C4 C5 S1 -4.8(6)
O4 S1 C5 C4 174.4(4)
O5 S1 C5 C4 45.2(5)
N3 S1 C5 C4 -67.7(5)
O4 S1 C5 C6 -9.9(5)
O5 S1 C5 C6 -139.1(4)
N3 S1 C5 C6 108.0(4)
C4 C5 C6 C7 -1.3(8)
S1 C5 C6 C7 -177.1(4)
C5 C6 C7 C8 2.0(9)
C6 C7 C8 C9 -2.8(9)
C5 C4 C9 C8 -2.3(8)
N2 C4 C9 C8 179.6(5)
C7 C8 C9 C4 2.9(9)
S1 N3 C10 C11 -121.1(5)
N3 C10 C11 C23' 54.4(9)
N3 C10 C11 C23 -56.3(9)
N3 C10 C11 C24 -166.6(9)
N3 C10 C11 C24' 167.1(9)
C1 O1 C14 C15 59.6(8)
C1 O1 C14 C17 178.1(7)
C1 O1 C14 C16 -65.7(9)
